data_1567614
loop_
_publ_author_name
'Decato, Daniel A.'
'Sun, Jiyu'
'Boller, Madeleine R.'
'Berryman, Orion B.'

_publ_section_title
;
 Pushing the limits of the hydrogen bond enhanced halogen bond---the case
 of the C--H hydrogen bond
;
_journal_issue 37
_journal_name_full 'Chemical Science'
_journal_page_first 11156
_journal_page_last 11162
_journal_paper_doi 10.1039/D2SC03792K
_journal_volume 13
_journal_year 2022
_chemical_formula_moiety 'C23 H16 I2 N, C F3 O3 S'
_chemical_formula_sum 'C24 H16 F3 I2 N O3 S'
_chemical_formula_weight 709.24
_space_group_crystal_system triclinic
_space_group_IT_number 2
_space_group_name_Hall '-P 1'
_space_group_name_H-M_alt 'P -1'
_atom_sites_solution_hydrogens geom
_atom_sites_solution_primary dual
_audit_creation_date 2021-04-01
_audit_creation_method
;
Olex2 1.3
(compiled 2020.07.31 svn.rc2a77460 for OlexSys, GUI svn.r6145)
;
_audit_update_record
;
2021-04-02 deposited with the CCDC.	2022-08-31 downloaded from the CCDC.
;
_cell_angle_alpha 98.565(2)
_cell_angle_beta 101.823(2)
_cell_angle_gamma 91.413(2)
_cell_formula_units_Z 2
_cell_length_a 7.2077(5)
_cell_length_b 12.3954(8)
_cell_length_c 14.0967(9)
_cell_measurement_reflns_used 9912
_cell_measurement_temperature 100
_cell_measurement_theta_max 30.375
_cell_measurement_theta_min 2.892
_cell_volume 1216.98(14)
_computing_cell_refinement 'SAINT V8.38A (Bruker, 2018)'
_computing_data_collection 'APEX3 (Bruker-AXS, 2016)'
_computing_data_reduction 'SAINT V8.38A (Bruker, 2018)'
_computing_molecular_graphics 'Olex2 1.3 (Dolomanov et al., 2009)'
_computing_publication_material 'Olex2 1.3 (Dolomanov et al., 2009)'
_computing_structure_refinement 'SHELXL 2018/3 (Sheldrick, 2015)'
_computing_structure_solution 'SHELXT 2018/2 (Sheldrick, 2018)'
_diffrn_ambient_temperature 100
_diffrn_detector 'Bruker Photon-100 area detector'
_diffrn_detector_area_resol_mean 10.5
_diffrn_detector_type 'CMOS area detector'
_diffrn_measured_fraction_theta_full 0.999
_diffrn_measured_fraction_theta_max 0.999
_diffrn_measurement_device 'Fixed Chi Three-Circle Diffractometer'
_diffrn_measurement_device_type 'Bruker D8 VENTURE Duo'
_diffrn_measurement_method '\w and \f scans'
_diffrn_radiation_monochromator 'TRIUMPH graphite'
_diffrn_radiation_probe x-ray
_diffrn_radiation_type MoK\a
_diffrn_radiation_wavelength 0.71073
_diffrn_radiation_xray_symbol K-L~3~
_diffrn_reflns_av_R_equivalents 0.0516
_diffrn_reflns_av_unetI/netI 0.0271
_diffrn_reflns_Laue_measured_fraction_full 0.999
_diffrn_reflns_Laue_measured_fraction_max 0.999
_diffrn_reflns_limit_h_max 9
_diffrn_reflns_limit_h_min -9
_diffrn_reflns_limit_k_max 16
_diffrn_reflns_limit_k_min -16
_diffrn_reflns_limit_l_max 18
_diffrn_reflns_limit_l_min -18
_diffrn_reflns_number 64454
_diffrn_reflns_point_group_measured_fraction_full 0.999
_diffrn_reflns_point_group_measured_fraction_max 0.999
_diffrn_reflns_theta_full 25.242
_diffrn_reflns_theta_max 27.875
_diffrn_reflns_theta_min 2.892
_diffrn_source 'sealed tube'
_diffrn_source_current 30.0
_diffrn_source_power 1.5
_diffrn_source_type fine-focus
_diffrn_source_voltage 50.0
_diffrn_standards_number 0
_exptl_absorpt_coefficient_mu 2.720
_exptl_absorpt_correction_T_max 0.7461
_exptl_absorpt_correction_T_min 0.6284
_exptl_absorpt_correction_type multi-scan
_exptl_absorpt_process_details
;
SADABS-2016/2 (Bruker,2016/2) was used for absorption correction.
wR2(int) was 0.0647 before and 0.0558 after correction.
The Ratio of minimum to maximum transmission is 0.8422.
The \l/2 correction factor is Not present.
;
_exptl_crystal_colour colourless
_exptl_crystal_colour_primary colourless
_exptl_crystal_density_diffrn 1.935
_exptl_crystal_description rod
_exptl_crystal_F_000 680
_exptl_crystal_size_max 0.24
_exptl_crystal_size_mid 0.03
_exptl_crystal_size_min 0.02
_refine_diff_density_max 1.559
_refine_diff_density_min -0.633
_refine_diff_density_rms 0.119
_refine_ls_extinction_method none
_refine_ls_goodness_of_fit_ref 1.176
_refine_ls_hydrogen_treatment constr
_refine_ls_matrix_type full
_refine_ls_number_parameters 297
_refine_ls_number_reflns 5808
_refine_ls_number_restraints 48
_refine_ls_restrained_S_all 1.173
_refine_ls_R_factor_all 0.0441
_refine_ls_R_factor_gt 0.0315
_refine_ls_shift/su_max 0.001
_refine_ls_shift/su_mean 0.000
_refine_ls_structure_factor_coef Fsqd
_refine_ls_weighting_details 'w=1/[\s^2^(Fo^2^)+(0.0196P)^2^+3.0924P] where P=(Fo^2^+2Fc^2^)/3'
_refine_ls_weighting_scheme calc
_refine_ls_wR_factor_gt 0.0650
_refine_ls_wR_factor_ref 0.0683
_reflns_Friedel_coverage 0.000
_reflns_number_gt 4864
_reflns_number_total 5808
_reflns_threshold_expression 'I > 2\s(I)'
_cod_data_source_file d2sc03792k2.cif
_cod_data_source_block umt_ob206
_cod_depositor_comments
;
The following automatic conversions were performed:

data item '_diffrn_radiation_probe' value 'X-ray' was changed to
'x-ray' in accordance with the
/home/data/users/saulius/crontab/automatic-downloads/rss-feeds/RSC/lib/dictionaries/cif_core.dic
dictionary named 'cif_core.dic' version 2.4.2 last updated on
2011-04-26.

Automatic conversion script
Id: cif_fix_values 7556 2019-12-06 15:28:31Z antanas 

 Adding full bibliography for 1567609--1567616.cif.
;
_cod_database_code 1567614
_shelx_shelxl_version_number 2018/3
_shelx_space_group_comment
;
The symmetry employed for this shelxl refinement is uniquely defined
by the following loop, which should always be used as a source of
symmetry information in preference to the above space-group names.
They are only intended as comments.
;
_shelx_estimated_absorpt_t_max 0.948
_shelx_estimated_absorpt_t_min 0.561
_olex2_refinement_description
;
1. Fixed Uiso
 At 1.2 times of:
  All C(H) groups
 At 1.5 times of:
  All C(H,H,H) groups
2. Uiso/Uaniso restraints and constraints
C5 \\sim C4 \\sim C6: within 2A with sigma of 0.04 and sigma for terminal atoms
of 0.08 within 2A
3. Rigid body (RIGU) restrains
 C1, C2, C3, C4, C5, C6
 with sigma for 1-2 distances of 0.004 and sigma for 1-3 distances of 0.004
4.a Aromatic/amide H refined with riding coordinates:
 C5(H5), C2(H2), C3(H3), C4(H4), C11(H11), C12(H12), C18(H18), C19(H19),
 C20(H20), C21(H21)
4.b Fitted hexagon refined as free rotating group:
 C5(C6,C1,C2,C3,C4)
4.c Idealised Me refined as rotating group:
 C22(H22A,H22B,H22C), C23(H23A,H23B,H23C)
;
_olex2_submission_special_instructions 'No special instructions were received'

loop_
_space_group_symop_operation_xyz
'x, y, z'
'-x, -y, -z'

loop_
_atom_site_label
_atom_site_type_symbol
_atom_site_fract_x
_atom_site_fract_y
_atom_site_fract_z
_atom_site_U_iso_or_equiv
_atom_site_adp_type
_atom_site_occupancy
_atom_site_site_symmetry_order
_atom_site_calc_flag
_atom_site_refinement_flags_posn
_atom_site_refinement_flags_adp
_atom_site_refinement_flags_occupancy
_atom_site_disorder_assembly
_atom_site_disorder_group
I1 I 0.74950(3) 0.19140(2) 0.40404(2) 0.01557(6) Uani 1 1 d . . . . .
I2 I 0.72051(4) 0.48717(2) 0.86962(2) 0.03141(8) Uani 1 1 d . . . . .
N1 N 0.7561(4) 0.7974(2) 0.4718(2) 0.0148(6) Uani 1 1 d . . . . .
C5 C 0.7991(3) 0.35801(13) 0.15680(16) 0.0180(7) Uani 1 1 d G U . . .
H5 H 0.800404 0.431183 0.144211 0.022 Uiso 1 1 calc R U . . .
C6 C 0.7799(3) 0.33630(14) 0.24836(14) 0.0164(7) Uani 1 1 d G U . . .
C1 C 0.7780(3) 0.22924(17) 0.26679(12) 0.0153(7) Uani 1 1 d G . . . .
C2 C 0.7953(3) 0.14388(12) 0.19365(16) 0.0180(7) Uani 1 1 d G . . . .
H2 H 0.793959 0.070704 0.206239 0.022 Uiso 1 1 calc R U . . .
C3 C 0.8144(4) 0.16558(15) 0.10209(14) 0.0214(7) Uani 1 1 d G . . . .
H3 H 0.826233 0.107241 0.052099 0.026 Uiso 1 1 calc R U . . .
C4 C 0.8164(3) 0.27265(18) 0.08366(13) 0.0215(8) Uani 1 1 d G U . . .
H4 H 0.829455 0.287480 0.021084 0.026 Uiso 1 1 calc R U . . .
C7 C 0.7669(5) 0.4265(3) 0.3250(3) 0.0152(7) Uani 1 1 d . . . . .
C8 C 0.7633(5) 0.5055(3) 0.3850(3) 0.0163(7) Uani 1 1 d . . . . .
C9 C 0.7574(4) 0.6039(3) 0.4513(3) 0.0137(7) Uani 1 1 d . . . . .
C10 C 0.7438(4) 0.6042(3) 0.5496(3) 0.0146(7) Uani 1 1 d . . . . .
C11 C 0.7637(5) 0.7020(3) 0.4146(3) 0.0148(7) Uani 1 1 d . . . . .
H11 H 0.773396 0.701088 0.348338 0.018 Uiso 1 1 calc R U . . .
C12 C 0.7427(5) 0.8016(3) 0.5661(3) 0.0158(7) Uani 1 1 d . . . . .
H12 H 0.736938 0.870436 0.604927 0.019 Uiso 1 1 calc R U . . .
C13 C 0.7371(5) 0.7072(3) 0.6076(3) 0.0156(7) Uani 1 1 d . . . . .
C14 C 0.7228(5) 0.7156(3) 0.7078(3) 0.0168(7) Uani 1 1 d . . . . .
C15 C 0.7106(5) 0.7226(3) 0.7916(3) 0.0176(7) Uani 1 1 d . . . . .
C16 C 0.6981(5) 0.7349(3) 0.8933(3) 0.0182(7) Uani 1 1 d . . . . .
C17 C 0.7037(5) 0.6456(3) 0.9432(3) 0.0233(8) Uani 1 1 d . . . . .
C18 C 0.6909(6) 0.6609(4) 1.0416(3) 0.0309(9) Uani 1 1 d . . . . .
H18 H 0.697366 0.600206 1.075879 0.037 Uiso 1 1 calc R U . . .
C19 C 0.6687(6) 0.7642(4) 1.0895(3) 0.0312(9) Uani 1 1 d . . . . .
H19 H 0.658136 0.773830 1.156272 0.037 Uiso 1 1 calc R U . . .
C20 C 0.6619(6) 0.8530(4) 1.0409(3) 0.0283(9) Uani 1 1 d . . . . .
H20 H 0.645690 0.923563 1.074004 0.034 Uiso 1 1 calc R U . . .
C21 C 0.6787(5) 0.8393(3) 0.9437(3) 0.0216(8) Uani 1 1 d . . . . .
H21 H 0.677011 0.901023 0.910916 0.026 Uiso 1 1 calc R U . . .
C22 C 0.7354(5) 0.5015(3) 0.5917(3) 0.0201(7) Uani 1 1 d . . . . .
H22A H 0.714959 0.438782 0.538671 0.030 Uiso 1 1 calc R U . . .
H22B H 0.630506 0.502458 0.626307 0.030 Uiso 1 1 calc R U . . .
H22C H 0.855241 0.495590 0.637715 0.030 Uiso 1 1 calc R U . . .
C23 C 0.7691(5) 0.9002(3) 0.4314(3) 0.0201(7) Uani 1 1 d . . . . .
H23A H 0.744877 0.961702 0.478725 0.030 Uiso 1 1 calc R U . . .
H23B H 0.674557 0.896045 0.369919 0.030 Uiso 1 1 calc R U . . .
H23C H 0.896430 0.910839 0.418680 0.030 Uiso 1 1 calc R U . . .
S1 S 0.75649(13) 0.19088(8) 0.68626(7) 0.02081(19) Uani 1 1 d . . . . .
F1 F 0.8273(4) 0.1522(3) 0.86777(18) 0.0496(8) Uani 1 1 d . . . . .
F2 F 0.6040(4) 0.0479(2) 0.7711(2) 0.0481(7) Uani 1 1 d . . . . .
F3 F 0.8934(5) 0.0229(2) 0.7642(2) 0.0605(9) Uani 1 1 d . . . . .
O1 O 0.6110(4) 0.2611(2) 0.7086(2) 0.0333(7) Uani 1 1 d . . . . .
O2 O 0.9442(4) 0.2406(3) 0.7049(2) 0.0427(8) Uani 1 1 d . . . . .
O3 O 0.7024(5) 0.1155(3) 0.5953(2) 0.0363(7) Uani 1 1 d . . . . .
C24 C 0.7712(6) 0.0990(3) 0.7771(3) 0.0286(9) Uani 1 1 d . . . . .

loop_
_atom_site_aniso_label
_atom_site_aniso_U_11
_atom_site_aniso_U_22
_atom_site_aniso_U_33
_atom_site_aniso_U_23
_atom_site_aniso_U_13
_atom_site_aniso_U_12
I1 0.01439(11) 0.01660(12) 0.01656(11) 0.00517(9) 0.00324(8) 0.00170(8)
I2 0.04254(17) 0.02052(14) 0.03775(17) 0.01253(12) 0.01746(13) 0.00548(11)
N1 0.0138(14) 0.0128(14) 0.0182(15) 0.0046(11) 0.0021(11) 0.0032(11)
C5 0.0078(14) 0.0079(15) 0.037(2) 0.0025(14) 0.0017(14) 0.0019(12)
C6 0.0129(15) 0.0154(16) 0.0202(17) 0.0022(14) 0.0021(13) 0.0001(13)
C1 0.0122(15) 0.0167(16) 0.0171(16) 0.0022(13) 0.0034(13) 0.0017(13)
C2 0.0189(17) 0.0137(16) 0.0204(17) 0.0011(13) 0.0025(14) 0.0019(13)
C3 0.0215(18) 0.0228(18) 0.0184(17) -0.0036(14) 0.0051(15) 0.0023(15)
C4 0.0188(18) 0.0283(19) 0.0195(18) 0.0060(15) 0.0071(15) 0.0011(15)
C7 0.0123(16) 0.0159(17) 0.0180(17) 0.0058(14) 0.0022(13) -0.0012(13)
C8 0.0140(16) 0.0169(17) 0.0199(18) 0.0071(14) 0.0051(14) 0.0012(13)
C9 0.0080(14) 0.0136(16) 0.0191(17) 0.0006(13) 0.0033(13) 0.0000(12)
C10 0.0079(15) 0.0154(16) 0.0203(17) 0.0026(14) 0.0029(13) -0.0011(12)
C11 0.0115(15) 0.0166(17) 0.0160(17) 0.0013(14) 0.0033(13) -0.0003(13)
C12 0.0120(15) 0.0144(17) 0.0193(17) -0.0007(14) 0.0020(13) 0.0011(13)
C13 0.0090(15) 0.0200(18) 0.0181(17) 0.0033(14) 0.0030(13) -0.0008(13)
C14 0.0142(16) 0.0136(17) 0.0230(19) 0.0035(14) 0.0049(14) 0.0005(13)
C15 0.0146(16) 0.0161(17) 0.0224(19) 0.0039(14) 0.0043(14) -0.0005(13)
C16 0.0128(16) 0.0231(19) 0.0188(18) 0.0050(15) 0.0026(14) -0.0011(14)
C17 0.0206(18) 0.025(2) 0.027(2) 0.0086(16) 0.0071(16) 0.0025(15)
C18 0.035(2) 0.038(2) 0.024(2) 0.0162(18) 0.0076(18) 0.0044(19)
C19 0.034(2) 0.042(3) 0.0163(19) 0.0030(18) 0.0044(17) -0.0004(19)
C20 0.028(2) 0.033(2) 0.021(2) -0.0031(17) 0.0045(16) -0.0043(17)
C21 0.0210(18) 0.0228(19) 0.0204(18) 0.0035(15) 0.0031(15) -0.0029(15)
C22 0.0183(17) 0.0171(18) 0.0256(19) 0.0037(15) 0.0066(15) -0.0014(14)
C23 0.0240(19) 0.0147(17) 0.0228(19) 0.0066(14) 0.0053(15) 0.0018(14)
S1 0.0237(5) 0.0228(5) 0.0168(4) 0.0045(4) 0.0056(4) -0.0011(4)
F1 0.067(2) 0.063(2) 0.0149(12) 0.0056(12) 0.0006(13) -0.0015(16)
F2 0.0559(18) 0.0499(17) 0.0416(16) 0.0246(14) 0.0071(13) -0.0148(14)
F3 0.070(2) 0.0450(18) 0.064(2) 0.0140(15) 0.0014(17) 0.0365(16)
O1 0.0306(16) 0.0226(15) 0.0435(18) 0.0054(13) -0.0007(13) 0.0069(12)
O2 0.0319(17) 0.056(2) 0.0419(19) 0.0085(16) 0.0140(15) -0.0139(15)
O3 0.052(2) 0.0403(18) 0.0163(14) -0.0011(13) 0.0101(13) -0.0044(15)
C24 0.035(2) 0.030(2) 0.0194(19) 0.0054(17) 0.0011(17) 0.0055(18)

loop_
_atom_type_symbol
_atom_type_description
_atom_type_scat_dispersion_real
_atom_type_scat_dispersion_imag
_atom_type_scat_source
C C 0.0033 0.0016 'International Tables Vol C Tables 4.2.6.8 and 6.1.1.4'
H H 0.0000 0.0000 'International Tables Vol C Tables 4.2.6.8 and 6.1.1.4'
F F 0.0171 0.0103 'International Tables Vol C Tables 4.2.6.8 and 6.1.1.4'
I I -0.4742 1.8119 'International Tables Vol C Tables 4.2.6.8 and 6.1.1.4'
N N 0.0061 0.0033 'International Tables Vol C Tables 4.2.6.8 and 6.1.1.4'
O O 0.0106 0.0060 'International Tables Vol C Tables 4.2.6.8 and 6.1.1.4'
S S 0.1246 0.1234 'International Tables Vol C Tables 4.2.6.8 and 6.1.1.4'

loop_
_geom_angle_atom_site_label_1
_geom_angle_atom_site_label_2
_geom_angle_atom_site_label_3
_geom_angle
_geom_angle_site_symmetry_1
_geom_angle_site_symmetry_3
_geom_angle_publ_flag
C11 N1 C12 121.1(3) . . ?
C11 N1 C23 119.3(3) . . ?
C12 N1 C23 119.6(3) . . ?
C6 C5 H5 120.0 . . ?
C6 C5 C4 120.0 . . ?
C4 C5 H5 120.0 . . ?
C5 C6 C7 119.48(19) . . ?
C1 C6 C5 120.0 . . ?
C1 C6 C7 120.50(19) . . ?
C6 C1 I1 121.70(11) . . ?
C2 C1 I1 118.30(11) . . ?
C2 C1 C6 120.0 . . ?
C1 C2 H2 120.0 . . ?
C3 C2 C1 120.0 . . ?
C3 C2 H2 120.0 . . ?
C2 C3 H3 120.0 . . ?
C2 C3 C4 120.0 . . ?
C4 C3 H3 120.0 . . ?
C5 C4 H4 120.0 . . ?
C3 C4 C5 120.0 . . ?
C3 C4 H4 120.0 . . ?
C8 C7 C6 175.3(4) . . ?
C7 C8 C9 176.2(4) . . ?
C10 C9 C8 122.6(3) . . ?
C11 C9 C8 117.2(3) . . ?
C11 C9 C10 120.2(3) . . ?
C9 C10 C13 117.1(3) . . ?
C9 C10 C22 122.1(3) . . ?
C13 C10 C22 120.8(3) . . ?
N1 C11 C9 120.7(3) . . ?
N1 C11 H11 119.6 . . ?
C9 C11 H11 119.6 . . ?
N1 C12 H12 119.4 . . ?
N1 C12 C13 121.3(3) . . ?
C13 C12 H12 119.4 . . ?
C10 C13 C14 121.2(3) . . ?
C12 C13 C10 119.6(3) . . ?
C12 C13 C14 119.3(3) . . ?
C15 C14 C13 179.9(5) . . ?
C14 C15 C16 178.1(4) . . ?
C17 C16 C15 121.7(3) . . ?
C17 C16 C21 118.9(3) . . ?
C21 C16 C15 119.4(3) . . ?
C16 C17 I2 120.4(3) . . ?
C18 C17 I2 119.7(3) . . ?
C18 C17 C16 119.9(4) . . ?
C17 C18 H18 119.9 . . ?
C19 C18 C17 120.3(4) . . ?
C19 C18 H18 119.9 . . ?
C18 C19 H19 119.8 . . ?
C20 C19 C18 120.4(4) . . ?
C20 C19 H19 119.8 . . ?
C19 C20 H20 120.0 . . ?
C19 C20 C21 120.0(4) . . ?
C21 C20 H20 120.0 . . ?
C16 C21 H21 119.7 . . ?
C20 C21 C16 120.5(4) . . ?
C20 C21 H21 119.7 . . ?
C10 C22 H22A 109.5 . . ?
C10 C22 H22B 109.5 . . ?
C10 C22 H22C 109.5 . . ?
H22A C22 H22B 109.5 . . ?
H22A C22 H22C 109.5 . . ?
H22B C22 H22C 109.5 . . ?
N1 C23 H23A 109.5 . . ?
N1 C23 H23B 109.5 . . ?
N1 C23 H23C 109.5 . . ?
H23A C23 H23B 109.5 . . ?
H23A C23 H23C 109.5 . . ?
H23B C23 H23C 109.5 . . ?
O1 S1 O3 114.66(19) . . ?
O1 S1 C24 102.73(19) . . ?
O2 S1 O1 116.2(2) . . ?
O2 S1 O3 115.0(2) . . ?
O2 S1 C24 103.7(2) . . ?
O3 S1 C24 101.73(19) . . ?
F1 C24 S1 111.7(3) . . ?
F1 C24 F2 107.7(4) . . ?
F2 C24 S1 111.2(3) . . ?
F3 C24 S1 111.5(3) . . ?
F3 C24 F1 107.3(3) . . ?
F3 C24 F2 107.2(4) . . ?

loop_
_geom_bond_atom_site_label_1
_geom_bond_atom_site_label_2
_geom_bond_distance
_geom_bond_site_symmetry_2
_geom_bond_publ_flag
I1 C1 2.1057(16) . ?
I2 C17 2.098(4) . ?
N1 C11 1.337(4) . ?
N1 C12 1.345(5) . ?
N1 C23 1.479(4) . ?
C5 H5 0.9500 . ?
C5 C6 1.3900 . ?
C5 C4 1.3900 . ?
C6 C1 1.3900 . ?
C6 C7 1.454(4) . ?
C1 C2 1.3900 . ?
C2 H2 0.9500 . ?
C2 C3 1.3900 . ?
C3 H3 0.9500 . ?
C3 C4 1.3900 . ?
C4 H4 0.9500 . ?
C7 C8 1.199(5) . ?
C8 C9 1.430(5) . ?
C9 C10 1.409(5) . ?
C9 C11 1.393(5) . ?
C10 C13 1.418(5) . ?
C10 C22 1.486(5) . ?
C11 H11 0.9500 . ?
C12 H12 0.9500 . ?
C12 C13 1.387(5) . ?
C13 C14 1.426(5) . ?
C14 C15 1.192(5) . ?
C15 C16 1.441(5) . ?
C16 C17 1.395(5) . ?
C16 C21 1.405(5) . ?
C17 C18 1.393(6) . ?
C18 H18 0.9500 . ?
C18 C19 1.385(6) . ?
C19 H19 0.9500 . ?
C19 C20 1.377(6) . ?
C20 H20 0.9500 . ?
C20 C21 1.385(5) . ?
C21 H21 0.9500 . ?
C22 H22A 0.9800 . ?
C22 H22B 0.9800 . ?
C22 H22C 0.9800 . ?
C23 H23A 0.9800 . ?
C23 H23B 0.9800 . ?
C23 H23C 0.9800 . ?
S1 O1 1.434(3) . ?
S1 O2 1.430(3) . ?
S1 O3 1.446(3) . ?
S1 C24 1.825(4) . ?
F1 C24 1.325(5) . ?
F2 C24 1.328(5) . ?
F3 C24 1.325(5) . ?

loop_
_geom_torsion_atom_site_label_1
_geom_torsion_atom_site_label_2
_geom_torsion_atom_site_label_3
_geom_torsion_atom_site_label_4
_geom_torsion
_geom_torsion_site_symmetry_1
_geom_torsion_site_symmetry_2
_geom_torsion_site_symmetry_3
_geom_torsion_site_symmetry_4
_geom_torsion_publ_flag
I1 C1 C2 C3 -179.97(16) . . . . ?
I2 C17 C18 C19 -176.3(3) . . . . ?
N1 C12 C13 C10 -0.6(5) . . . . ?
N1 C12 C13 C14 -180.0(3) . . . . ?
C5 C6 C1 I1 179.97(16) . . . . ?
C5 C6 C1 C2 0.0 . . . . ?
C6 C5 C4 C3 0.0 . . . . ?
C6 C1 C2 C3 0.0 . . . . ?
C1 C2 C3 C4 0.0 . . . . ?
C2 C3 C4 C5 0.0 . . . . ?
C4 C5 C6 C1 0.0 . . . . ?
C4 C5 C6 C7 178.4(2) . . . . ?
C7 C6 C1 I1 1.6(2) . . . . ?
C7 C6 C1 C2 -178.4(2) . . . . ?
C8 C9 C10 C13 -179.3(3) . . . . ?
C8 C9 C10 C22 0.3(5) . . . . ?
C8 C9 C11 N1 179.0(3) . . . . ?
C9 C10 C13 C12 0.5(5) . . . . ?
C9 C10 C13 C14 179.9(3) . . . . ?
C10 C9 C11 N1 -0.3(5) . . . . ?
C11 N1 C12 C13 0.3(5) . . . . ?
C11 C9 C10 C13 -0.1(5) . . . . ?
C11 C9 C10 C22 179.6(3) . . . . ?
C12 N1 C11 C9 0.2(5) . . . . ?
C15 C16 C17 I2 -2.3(5) . . . . ?
C15 C16 C17 C18 -179.9(4) . . . . ?
C15 C16 C21 C20 178.5(3) . . . . ?
C16 C17 C18 C19 1.3(6) . . . . ?
C17 C16 C21 C20 -1.2(5) . . . . ?
C17 C18 C19 C20 -0.9(6) . . . . ?
C18 C19 C20 C21 -0.5(6) . . . . ?
C19 C20 C21 C16 1.5(6) . . . . ?
C21 C16 C17 I2 177.3(3) . . . . ?
C21 C16 C17 C18 -0.3(5) . . . . ?
C22 C10 C13 C12 -179.2(3) . . . . ?
C22 C10 C13 C14 0.2(5) . . . . ?
C23 N1 C11 C9 178.1(3) . . . . ?
C23 N1 C12 C13 -177.7(3) . . . . ?
O1 S1 C24 F1 -63.5(3) . . . . ?
O1 S1 C24 F2 56.9(3) . . . . ?
O1 S1 C24 F3 176.5(3) . . . . ?
O2 S1 C24 F1 57.9(4) . . . . ?
O2 S1 C24 F2 178.3(3) . . . . ?
O2 S1 C24 F3 -62.1(4) . . . . ?
O3 S1 C24 F1 177.5(3) . . . . ?
O3 S1 C24 F2 -62.1(3) . . . . ?
O3 S1 C24 F3 57.5(3) . . . . ?
